data_4339795
loop_
_publ_author_name
'Su, Weiping'
'Kobayashi, Junji'
'Ellern, Arkady'
'Kawashima, Takayuki'
'Verkade, John G.'

_publ_section_title
;
 Steric stabilization of a monomeric proalumatrane: experimental and
 theoretical studies.
;
_journal_issue 19
_journal_name_full 'Inorganic chemistry'
_journal_page_first 7953
_journal_page_last 7959
_journal_paper_doi 10.1021/ic7010327
_journal_volume 46
_journal_year 2007
_chemical_formula_moiety 'C72 H96 Al2 N2 O6, 2(C7 H8)'
_chemical_formula_sum 'C86 H112 Al2 N2 O6'
_chemical_formula_weight 1323.74
_chemical_name_systematic
; 
 ? 
;
_space_group_IT_number 60
_symmetry_cell_setting orthorhombic
_symmetry_space_group_name_Hall '-P 2n 2ab'
_symmetry_space_group_name_H-M 'P b c n'
_atom_sites_solution_hydrogens geom
_atom_sites_solution_primary direct
_atom_sites_solution_secondary difmap
_audit_creation_method SHELXL-97
_cell_angle_alpha 90.00
_cell_angle_beta 90.00
_cell_angle_gamma 90.00
_cell_formula_units_Z 4
_cell_length_a 26.105(5)
_cell_length_b 12.446(3)
_cell_length_c 24.267(5)
_cell_measurement_reflns_used 967
_cell_measurement_temperature 173(2)
_cell_measurement_theta_max 0.00
_cell_measurement_theta_min 0.00
_cell_volume 7884(3)
_computing_cell_refinement 'Bruker SMART'
_computing_data_collection 'Bruker SMART'
_computing_data_reduction 'Bruker SAINT'
_computing_molecular_graphics 'Bruker SHELXTL'
_computing_publication_material 'Bruker SHELXTL'
_computing_structure_refinement 'SHELXL-97 (Sheldrick, 1997)'
_computing_structure_solution 'SHELXS-97 (Sheldrick, 1990)'
_diffrn_ambient_temperature 173(2)
_diffrn_measured_fraction_theta_full 1.000
_diffrn_measured_fraction_theta_max 1.000
_diffrn_measurement_device_type 'CCD area detector'
_diffrn_measurement_method 'phi and omega scans'
_diffrn_radiation_monochromator graphite
_diffrn_radiation_source 'fine-focus sealed tube'
_diffrn_radiation_type MoK\a
_diffrn_radiation_wavelength 0.71073
_diffrn_reflns_av_R_equivalents 0.0881
_diffrn_reflns_av_sigmaI/netI 0.0519
_diffrn_reflns_limit_h_max 23
_diffrn_reflns_limit_h_min -23
_diffrn_reflns_limit_k_max 11
_diffrn_reflns_limit_k_min -9
_diffrn_reflns_limit_l_max 22
_diffrn_reflns_limit_l_min -20
_diffrn_reflns_number 25239
_diffrn_reflns_theta_full 18.85
_diffrn_reflns_theta_max 18.85
_diffrn_reflns_theta_min 1.56
_exptl_absorpt_coefficient_mu 0.089
_exptl_absorpt_correction_T_max 1
_exptl_absorpt_correction_T_min 0.84
_exptl_absorpt_correction_type multi-scan
_exptl_absorpt_process_details 'Bruker, SADABS'
_exptl_crystal_colour colorless
_exptl_crystal_density_diffrn 1.115
_exptl_crystal_density_meas ?
_exptl_crystal_density_method 'not measured'
_exptl_crystal_description prism
_exptl_crystal_F_000 2864
_exptl_crystal_size_max 0.30
_exptl_crystal_size_mid 0.10
_exptl_crystal_size_min 0.07
_refine_diff_density_max 1.219
_refine_diff_density_min -0.725
_refine_diff_density_rms 0.087
_refine_ls_extinction_method none
_refine_ls_goodness_of_fit_ref 1.041
_refine_ls_hydrogen_treatment constr
_refine_ls_matrix_type full
_refine_ls_number_parameters 405
_refine_ls_number_reflns 3111
_refine_ls_number_restraints 3
_refine_ls_restrained_S_all 1.040
_refine_ls_R_factor_all 0.1247
_refine_ls_R_factor_gt 0.0924
_refine_ls_shift/su_max 0.081
_refine_ls_shift/su_mean 0.003
_refine_ls_structure_factor_coef Fsqd
_refine_ls_weighting_details 'calc w=1/[\s^2^(Fo^2^)+(0.1238P)^2^+74.5621P] where P=(Fo^2^+2Fc^2^)/3'
_refine_ls_weighting_scheme calc
_refine_ls_wR_factor_gt 0.2529
_refine_ls_wR_factor_ref 0.2753
_reflns_number_gt 2167
_reflns_number_total 3111
_reflns_threshold_expression >2sigma(I)
_cod_data_source_file ic7010327-file003.cif
_cod_data_source_block ver103
_cod_depositor_comments
;
The following automatic conversions were performed:

'_symmetry_cell_setting' value 'Orthorhombic' changed to
'orthorhombic' according to
/usr/data/users/saulius/automatic-downloads/retrospective/ACS/lib/dictionaries/cif_core.dic
dictionary named 'cif_core.dic' version 2.4.2 from 2011-04-26.

Automatic conversion script
Id: cif_fix_values 2281 2013-09-26 08:29:07Z andrius 

The following automatic conversions were performed:

'_exptl_crystal_density_meas' value 'none' was changed to '?' - the
value is perceived as not measured.

Automatic conversion script
Id: cif_fix_values 3008 2015-01-20 13:52:24Z robertas 
;
_cod_original_sg_symbol_H-M Pbcn
_cod_database_code 4339795

loop_
_symmetry_equiv_pos_as_xyz
'x, y, z'
'-x+1/2, -y+1/2, z+1/2'
'-x, y, -z+1/2'
'x+1/2, -y+1/2, -z'
'-x, -y, -z'
'x-1/2, y-1/2, -z-1/2'
'x, -y, z-1/2'
'-x-1/2, y-1/2, z'

loop_
_atom_site_label
_atom_site_type_symbol
_atom_site_fract_x
_atom_site_fract_y
_atom_site_fract_z
_atom_site_U_iso_or_equiv
_atom_site_adp_type
_atom_site_occupancy
_atom_site_symmetry_multiplicity
_atom_site_calc_flag
_atom_site_refinement_flags
Al1 Al 0.51283(10) 0.5196(2) 0.19316(11) 0.0192(9) Uani 1 1 d .
C1 C 0.5320(4) 0.4116(7) 0.0918(4) 0.018(2) Uani 1 1 d .
C2 C 0.5090(3) 0.3740(7) 0.0435(4) 0.018(2) Uani 1 1 d .
C3 C 0.4515(3) 0.3633(8) 0.0396(4) 0.033(3) Uani 1 1 d .
H3A H 0.4374 0.4266 0.0210 0.049 Uiso 1 1 calc R
H3B H 0.4370 0.3577 0.0767 0.049 Uiso 1 1 calc R
H3C H 0.4429 0.2987 0.0185 0.049 Uiso 1 1 calc R
C4 C 0.5397(4) 0.3437(7) -0.0002(4) 0.025(3) Uani 1 1 d .
H4 H 0.5237 0.3181 -0.0328 0.030 Uiso 1 1 calc R
C5 C 0.5929(4) 0.3486(7) 0.0011(4) 0.022(3) Uani 1 1 d .
C6 C 0.6256(4) 0.3098(8) -0.0474(4) 0.029(3) Uani 1 1 d .
C7 C 0.6179(4) 0.3835(9) -0.0968(4) 0.042(3) Uani 1 1 d .
H7A H 0.5814 0.3867 -0.1061 0.063 Uiso 1 1 calc R
H7B H 0.6371 0.3555 -0.1284 0.063 Uiso 1 1 calc R
H7C H 0.6302 0.4558 -0.0878 0.063 Uiso 1 1 calc R
C8 C 0.6822(4) 0.3060(9) -0.0335(4) 0.046(3) Uani 1 1 d .
H8A H 0.6939 0.3778 -0.0227 0.069 Uiso 1 1 calc R
H8B H 0.7015 0.2820 -0.0659 0.069 Uiso 1 1 calc R
H8C H 0.6879 0.2557 -0.0031 0.069 Uiso 1 1 calc R
C9 C 0.6081(4) 0.1941(8) -0.0630(4) 0.046(3) Uani 1 1 d .
H9A H 0.6122 0.1465 -0.0311 0.069 Uiso 1 1 calc R
H9B H 0.6291 0.1675 -0.0936 0.069 Uiso 1 1 calc R
H9C H 0.5721 0.1954 -0.0741 0.069 Uiso 1 1 calc R
C10 C 0.6146(4) 0.3918(7) 0.0482(4) 0.021(2) Uani 1 1 d .
H10 H 0.6508 0.3995 0.0500 0.025 Uiso 1 1 calc R
C11 C 0.5853(4) 0.4242(7) 0.0928(4) 0.017(2) Uani 1 1 d .
C12 C 0.6107(3) 0.4696(7) 0.1429(4) 0.020(2) Uani 1 1 d .
H12A H 0.6462 0.4906 0.1334 0.024 Uiso 1 1 calc R
H12B H 0.6125 0.4131 0.1716 0.024 Uiso 1 1 calc R
C13 C 0.5057(4) 0.7443(8) 0.1694(4) 0.018(2) Uani 1 1 d .
C14 C 0.4791(3) 0.8392(9) 0.1805(4) 0.024(3) Uani 1 1 d .
C15 C 0.4277(3) 0.8389(8) 0.2080(4) 0.030(3) Uani 1 1 d .
H15A H 0.4322 0.8361 0.2480 0.044 Uiso 1 1 calc R
H15B H 0.4082 0.7760 0.1958 0.044 Uiso 1 1 calc R
H15C H 0.4091 0.9045 0.1981 0.044 Uiso 1 1 calc R
C16 C 0.5011(4) 0.9363(8) 0.1652(4) 0.031(3) Uani 1 1 d .
H16 H 0.4829 1.0005 0.1732 0.037 Uiso 1 1 calc R
C17 C 0.5478(4) 0.9450(8) 0.1390(4) 0.033(3) Uani 1 1 d .
C18 C 0.5700(4) 1.0546(9) 0.1247(6) 0.058(4) Uani 1 1 d .
C19 C 0.5315(7) 1.1052(13) 0.0795(8) 0.133(7) Uani 1 1 d .
H19A H 0.4986 1.1216 0.0969 0.199 Uiso 1 1 calc R
H19B H 0.5263 1.0534 0.0496 0.199 Uiso 1 1 calc R
H19C H 0.5464 1.1713 0.0645 0.199 Uiso 1 1 calc R
C20 C 0.5687(8) 1.1292(12) 0.1693(7) 0.144(9) Uani 1 1 d .
H20A H 0.5886 1.1007 0.2003 0.215 Uiso 1 1 calc R
H20B H 0.5332 1.1405 0.1809 0.215 Uiso 1 1 calc R
H20C H 0.5835 1.1978 0.1573 0.215 Uiso 1 1 calc R
C21 C 0.6179(6) 1.0485(10) 0.0909(7) 0.106(6) Uani 1 1 d .
H21A H 0.6257 1.1196 0.0757 0.160 Uiso 1 1 calc R
H21B H 0.6129 0.9973 0.0607 0.160 Uiso 1 1 calc R
H21C H 0.6464 1.0245 0.1141 0.160 Uiso 1 1 calc R
C22 C 0.5728(4) 0.8487(9) 0.1262(4) 0.033(3) Uani 1 1 d .
H22 H 0.6048 0.8504 0.1075 0.040 Uiso 1 1 calc R
C23 C 0.5509(3) 0.7492(7) 0.1407(4) 0.019(2) Uani 1 1 d .
C24 C 0.5775(3) 0.6481(7) 0.1213(4) 0.023(3) Uani 1 1 d .
H24A H 0.5576 0.6166 0.0906 0.028 Uiso 1 1 calc R
H24B H 0.6118 0.6672 0.1071 0.028 Uiso 1 1 calc R
C25 C 0.4058(4) 0.4594(8) 0.2277(4) 0.017(2) Uani 1 1 d .
C26 C 0.3900(4) 0.3673(8) 0.1997(4) 0.022(3) Uani 1 1 d .
C27 C 0.4266(4) 0.2760(8) 0.1883(4) 0.031(3) Uani 1 1 d .
H27A H 0.4074 0.2139 0.1745 0.046 Uiso 1 1 calc R
H27B H 0.4443 0.2562 0.2225 0.046 Uiso 1 1 calc R
H27C H 0.4517 0.2986 0.1607 0.046 Uiso 1 1 calc R
C28 C 0.3382(4) 0.3591(8) 0.1863(4) 0.031(3) Uani 1 1 d .
H28 H 0.3274 0.2987 0.1654 0.037 Uiso 1 1 calc R
C29 C 0.3018(4) 0.4338(8) 0.2015(4) 0.025(3) Uani 1 1 d .
C30 C 0.2457(4) 0.4233(8) 0.1832(5) 0.044(3) Uani 1 1 d .
C31 C 0.2433(5) 0.4526(13) 0.1225(6) 0.103(6) Uani 1 1 d .
H31A H 0.2645 0.4023 0.1012 0.155 Uiso 1 1 calc R
H31B H 0.2562 0.5258 0.1173 0.155 Uiso 1 1 calc R
H31C H 0.2078 0.4485 0.1097 0.155 Uiso 1 1 calc R
C32 C 0.2274(4) 0.3096(9) 0.1904(6) 0.066(4) Uani 1 1 d .
H32A H 0.2332 0.2867 0.2285 0.099 Uiso 1 1 calc R
H32B H 0.2462 0.2622 0.1653 0.099 Uiso 1 1 calc R
H32C H 0.1907 0.3058 0.1821 0.099 Uiso 1 1 calc R
C33 C 0.2107(4) 0.4990(12) 0.2147(7) 0.105(6) Uani 1 1 d .
H33A H 0.1762 0.4964 0.1988 0.157 Uiso 1 1 calc R
H33B H 0.2241 0.5725 0.2121 0.157 Uiso 1 1 calc R
H33C H 0.2093 0.4771 0.2534 0.157 Uiso 1 1 calc R
C34 C 0.3192(4) 0.5186(8) 0.2335(4) 0.023(3) Uani 1 1 d .
H34 H 0.2950 0.5692 0.2469 0.028 Uiso 1 1 calc R
C35 C 0.3702(4) 0.5324(7) 0.2468(3) 0.016(2) Uani 1 1 d .
C36 C 0.3867(3) 0.6151(7) 0.2875(4) 0.022(3) Uani 1 1 d .
H36A H 0.3562 0.6519 0.3026 0.027 Uiso 1 1 calc R
H36B H 0.4082 0.6695 0.2687 0.027 Uiso 1 1 calc R
C37 C 0.7163(6) 0.8382(9) 0.0717(6) 0.120(6) Uiso 1 1 d GD
H37 H 0.7095 0.9120 0.0648 0.145 Uiso 1 1 calc R
C38 C 0.7428(6) 0.8064(12) 0.1185(6) 0.203(11) Uiso 1 1 d G
H38 H 0.7542 0.8586 0.1444 0.243 Uiso 1 1 calc R
C39 C 0.7528(7) 0.6981(14) 0.1276(6) 0.263(15) Uiso 1 1 d G
H39 H 0.7710 0.6763 0.1597 0.316 Uiso 1 1 calc R
C40 C 0.7363(6) 0.6217(10) 0.0898(7) 0.144(7) Uiso 1 1 d G
H40 H 0.7431 0.5477 0.0960 0.173 Uiso 1 1 calc R
C41 C 0.7097(7) 0.6536(10) 0.0430(7) 0.198(11) Uiso 1 1 d GD
H41 H 0.6987 0.6013 0.0170 0.238 Uiso 1 1 calc R
C42 C 0.6994(10) 0.758(2) 0.0344(8) 0.200(11) Uiso 1 1 d GD
C43 C 0.6717(12) 0.7962(19) -0.0169(9) 0.299(19) Uiso 1 1 d D
H43A H 0.6350 0.8020 -0.0093 0.449 Uiso 1 1 calc R
H43B H 0.6773 0.7448 -0.0470 0.449 Uiso 1 1 calc R
H43C H 0.6851 0.8667 -0.0277 0.449 Uiso 1 1 calc R
N1 N 0.5833(3) 0.5651(6) 0.1660(3) 0.020(2) Uani 1 1 d .
O1 O 0.5032(2) 0.4354(5) 0.1370(2) 0.0227(16) Uani 1 1 d .
O2 O 0.4576(2) 0.4748(4) 0.2406(2) 0.0196(17) Uani 1 1 d .
O3 O 0.4862(2) 0.6484(5) 0.1868(2) 0.0204(16) Uani 1 1 d .

loop_
_atom_site_aniso_label
_atom_site_aniso_U_11
_atom_site_aniso_U_22
_atom_site_aniso_U_33
_atom_site_aniso_U_23
_atom_site_aniso_U_13
_atom_site_aniso_U_12
Al1 0.0180(17) 0.0188(17) 0.0208(17) 0.0000(14) 0.0013(13) 0.0012(14)
C1 0.021(7) 0.012(6) 0.020(7) 0.004(5) 0.003(6) 0.001(5)
C2 0.018(6) 0.018(6) 0.018(6) 0.003(5) -0.001(6) 0.003(5)
C3 0.027(7) 0.042(7) 0.029(6) -0.007(5) -0.005(5) 0.003(5)
C4 0.035(8) 0.024(6) 0.017(6) 0.001(5) -0.001(6) 0.002(5)
C5 0.021(7) 0.027(6) 0.017(7) 0.003(5) 0.004(6) 0.007(5)
C6 0.032(7) 0.038(7) 0.018(6) -0.003(6) 0.000(5) 0.007(5)
C7 0.043(7) 0.047(8) 0.034(7) -0.003(6) 0.006(6) 0.012(6)
C8 0.021(7) 0.068(9) 0.049(7) -0.013(6) 0.003(6) 0.022(6)
C9 0.058(8) 0.038(8) 0.042(7) -0.013(6) 0.005(6) 0.010(6)
C10 0.018(6) 0.023(6) 0.021(7) 0.001(5) 0.010(6) 0.005(5)
C11 0.021(7) 0.011(6) 0.017(7) 0.000(5) -0.002(6) 0.002(5)
C12 0.012(5) 0.021(6) 0.027(6) 0.002(5) 0.007(5) 0.010(5)
C13 0.009(6) 0.026(8) 0.018(6) 0.004(5) -0.003(5) 0.007(6)
C14 0.018(6) 0.030(8) 0.023(6) 0.003(5) 0.009(5) 0.011(6)
C15 0.027(7) 0.021(6) 0.041(7) 0.001(5) -0.004(6) 0.006(5)
C16 0.031(7) 0.022(7) 0.040(7) 0.003(6) 0.003(6) 0.005(6)
C17 0.034(7) 0.025(8) 0.040(7) 0.012(6) 0.014(6) 0.007(6)
C18 0.052(8) 0.024(8) 0.099(11) 0.017(8) 0.039(8) 0.002(7)
C19 0.132(15) 0.085(13) 0.180(19) 0.081(13) 0.029(14) 0.021(11)
C20 0.23(2) 0.055(11) 0.143(16) -0.051(12) 0.105(16) -0.088(13)
C21 0.128(14) 0.032(9) 0.159(15) 0.008(9) 0.075(13) -0.027(9)
C22 0.027(6) 0.034(8) 0.039(7) 0.013(6) 0.009(5) 0.009(7)
C23 0.014(6) 0.021(7) 0.022(6) 0.004(5) 0.005(5) 0.011(5)
C24 0.016(5) 0.033(7) 0.021(6) 0.001(6) 0.000(5) 0.004(5)
C25 0.011(7) 0.022(7) 0.019(6) -0.001(5) 0.000(5) -0.003(6)
C26 0.029(7) 0.019(7) 0.019(6) -0.003(5) 0.002(5) -0.005(6)
C27 0.041(7) 0.025(6) 0.026(6) -0.004(5) 0.001(5) -0.003(6)
C28 0.031(7) 0.028(7) 0.034(7) -0.004(6) -0.009(6) -0.016(6)
C29 0.017(7) 0.021(6) 0.036(7) -0.007(6) -0.002(5) -0.003(6)
C30 0.023(7) 0.036(8) 0.072(9) -0.007(6) -0.013(6) -0.012(6)
C31 0.075(10) 0.131(14) 0.105(13) 0.043(11) -0.064(10) -0.052(10)
C32 0.035(7) 0.052(9) 0.111(11) 0.010(8) -0.020(7) -0.022(7)
C33 0.012(7) 0.093(12) 0.209(18) -0.060(12) -0.014(9) 0.003(8)
C34 0.014(7) 0.026(7) 0.029(6) 0.003(6) -0.001(5) 0.004(5)
C35 0.020(7) 0.018(6) 0.011(5) 0.006(5) -0.005(5) -0.002(6)
C36 0.021(6) 0.021(6) 0.024(6) 0.003(5) -0.008(5) -0.001(5)
N1 0.027(5) 0.018(5) 0.017(5) 0.008(4) -0.005(4) 0.008(4)
O1 0.024(4) 0.028(4) 0.016(4) -0.003(3) 0.007(3) 0.001(3)
O2 0.011(5) 0.020(4) 0.028(4) -0.002(3) 0.003(3) 0.000(3)
O3 0.015(4) 0.018(4) 0.029(4) 0.002(3) 0.006(3) 0.001(3)

loop_
_atom_type_symbol
_atom_type_description
_atom_type_scat_dispersion_real
_atom_type_scat_dispersion_imag
_atom_type_scat_source
C C 0.0033 0.0016 'International Tables Vol C Tables 4.2.6.8 and 6.1.1.4'
H H 0.0000 0.0000 'International Tables Vol C Tables 4.2.6.8 and 6.1.1.4'
N N 0.0061 0.0033 'International Tables Vol C Tables 4.2.6.8 and 6.1.1.4'
O O 0.0106 0.0060 'International Tables Vol C Tables 4.2.6.8 and 6.1.1.4'
Al Al 0.0645 0.0514 'International Tables Vol C Tables 4.2.6.8 and 6.1.1.4'

loop_
_geom_angle_atom_site_label_1
_geom_angle_atom_site_label_2
_geom_angle_atom_site_label_3
_geom_angle
_geom_angle_site_symmetry_1
_geom_angle_site_symmetry_3
O1 Al1 O3 115.1(3) . .
O1 Al1 O2 123.6(3) . 3_655
O3 Al1 O2 120.9(3) . 3_655
O1 Al1 O2 100.7(3) . .
O3 Al1 O2 91.2(3) . .
O2 Al1 O2 73.1(3) 3_655 .
O1 Al1 N1 92.5(3) . .
O3 Al1 N1 94.3(3) . .
O2 Al1 N1 89.3(3) 3_655 .
O2 Al1 N1 161.9(3) . .
O1 Al1 Al1 136.7(2) . 3_655
O3 Al1 Al1 89.6(2) . 3_655
O2 Al1 Al1 42.41(18) 3_655 3_655
O2 Al1 Al1 40.79(18) . 3_655
N1 Al1 Al1 121.9(2) . 3_655
O1 C1 C2 120.8(8) . .
O1 C1 C11 120.6(9) . .
C2 C1 C11 118.6(8) . .
C4 C2 C1 119.1(8) . .
C4 C2 C3 120.2(9) . .
C1 C2 C3 120.6(8) . .
C2 C3 H3A 109.5 . .
C2 C3 H3B 109.5 . .
H3A C3 H3B 109.5 . .
C2 C3 H3C 109.5 . .
H3A C3 H3C 109.5 . .
H3B C3 H3C 109.5 . .
C2 C4 C5 123.3(9) . .
C2 C4 H4 118.3 . .
C5 C4 H4 118.3 . .
C4 C5 C10 116.4(8) . .
C4 C5 C6 121.8(9) . .
C10 C5 C6 121.8(9) . .
C8 C6 C7 108.8(8) . .
C8 C6 C5 112.6(8) . .
C7 C6 C5 109.9(8) . .
C8 C6 C9 108.1(8) . .
C7 C6 C9 109.0(8) . .
C5 C6 C9 108.3(8) . .
C6 C7 H7A 109.5 . .
C6 C7 H7B 109.5 . .
H7A C7 H7B 109.5 . .
C6 C7 H7C 109.5 . .
H7A C7 H7C 109.5 . .
H7B C7 H7C 109.5 . .
C6 C8 H8A 109.5 . .
C6 C8 H8B 109.5 . .
H8A C8 H8B 109.5 . .
C6 C8 H8C 109.5 . .
H8A C8 H8C 109.5 . .
H8B C8 H8C 109.5 . .
C6 C9 H9A 109.5 . .
C6 C9 H9B 109.5 . .
H9A C9 H9B 109.5 . .
C6 C9 H9C 109.5 . .
H9A C9 H9C 109.5 . .
H9B C9 H9C 109.5 . .
C11 C10 C5 122.1(9) . .
C11 C10 H10 118.9 . .
C5 C10 H10 119.0 . .
C10 C11 C1 120.2(8) . .
C10 C11 C12 120.1(8) . .
C1 C11 C12 119.8(8) . .
C11 C12 N1 113.2(7) . .
C11 C12 H12A 108.9 . .
N1 C12 H12A 108.9 . .
C11 C12 H12B 108.9 . .
N1 C12 H12B 108.9 . .
H12A C12 H12B 107.8 . .
C23 C13 O3 121.0(8) . .
C23 C13 C14 119.2(9) . .
O3 C13 C14 119.8(8) . .
C16 C14 C13 118.7(8) . .
C16 C14 C15 119.4(9) . .
C13 C14 C15 121.9(9) . .
C14 C15 H15A 109.5 . .
C14 C15 H15B 109.5 . .
H15A C15 H15B 109.5 . .
C14 C15 H15C 109.5 . .
H15A C15 H15C 109.5 . .
H15B C15 H15C 109.5 . .
C17 C16 C14 123.8(9) . .
C17 C16 H16 118.1 . .
C14 C16 H16 118.1 . .
C16 C17 C22 116.6(9) . .
C16 C17 C18 120.8(10) . .
C22 C17 C18 122.6(9) . .
C20 C18 C17 113.7(11) . .
C20 C18 C21 117.9(12) . .
C17 C18 C21 113.4(10) . .
C20 C18 C19 104.3(13) . .
C17 C18 C19 105.5(11) . .
C21 C18 C19 99.6(12) . .
C18 C19 H19A 109.5 . .
C18 C19 H19B 109.5 . .
H19A C19 H19B 109.5 . .
C18 C19 H19C 109.5 . .
H19A C19 H19C 109.5 . .
H19B C19 H19C 109.5 . .
C18 C20 H20A 109.5 . .
C18 C20 H20B 109.5 . .
H20A C20 H20B 109.5 . .
C18 C20 H20C 109.5 . .
H20A C20 H20C 109.5 . .
H20B C20 H20C 109.5 . .
C18 C21 H21A 109.5 . .
C18 C21 H21B 109.5 . .
H21A C21 H21B 109.5 . .
C18 C21 H21C 109.5 . .
H21A C21 H21C 109.5 . .
H21B C21 H21C 109.5 . .
C17 C22 C23 120.5(9) . .
C17 C22 H22 119.7 . .
C23 C22 H22 119.7 . .
C13 C23 C22 121.0(9) . .
C13 C23 C24 121.1(9) . .
C22 C23 C24 117.9(8) . .
N1 C24 C23 113.2(7) . .
N1 C24 H24A 108.9 . .
C23 C24 H24A 108.9 . .
N1 C24 H24B 108.9 . .
C23 C24 H24B 108.9 . .
H24A C24 H24B 107.7 . .
C35 C25 C26 120.4(8) . .
C35 C25 O2 119.0(8) . .
C26 C25 O2 120.4(8) . .
C28 C26 C25 117.5(9) . .
C28 C26 C27 121.0(9) . .
C25 C26 C27 121.4(9) . .
C26 C27 H27A 109.5 . .
C26 C27 H27B 109.5 . .
H27A C27 H27B 109.5 . .
C26 C27 H27C 109.5 . .
H27A C27 H27C 109.5 . .
H27B C27 H27C 109.5 . .
C29 C28 C26 123.7(9) . .
C29 C28 H28 118.1 . .
C26 C28 H28 118.1 . .
C34 C29 C28 115.9(8) . .
C34 C29 C30 122.6(9) . .
C28 C29 C30 121.5(9) . .
C32 C30 C31 109.0(10) . .
C32 C30 C33 109.5(10) . .
C31 C30 C33 108.3(12) . .
C32 C30 C29 110.5(9) . .
C31 C30 C29 107.4(9) . .
C33 C30 C29 112.0(9) . .
C30 C31 H31A 109.5 . .
C30 C31 H31B 109.5 . .
H31A C31 H31B 109.5 . .
C30 C31 H31C 109.5 . .
H31A C31 H31C 109.5 . .
H31B C31 H31C 109.5 . .
C30 C32 H32A 109.5 . .
C30 C32 H32B 109.5 . .
H32A C32 H32B 109.5 . .
C30 C32 H32C 109.5 . .
H32A C32 H32C 109.5 . .
H32B C32 H32C 109.5 . .
C30 C33 H33A 109.5 . .
C30 C33 H33B 109.5 . .
H33A C33 H33B 109.5 . .
C30 C33 H33C 109.5 . .
H33A C33 H33C 109.5 . .
H33B C33 H33C 109.5 . .
C29 C34 C35 122.7(9) . .
C29 C34 H34 118.6 . .
C35 C34 H34 118.6 . .
C25 C35 C34 119.3(8) . .
C25 C35 C36 118.8(8) . .
C34 C35 C36 121.3(9) . .
C35 C36 N1 111.2(7) . 3_655
C35 C36 H36A 109.4 . .
N1 C36 H36A 109.4 3_655 .
C35 C36 H36B 109.4 . .
N1 C36 H36B 109.4 3_655 .
H36A C36 H36B 108.0 . .
C38 C37 C42 118.3(5) . .
C38 C37 H37 120.8 . .
C42 C37 H37 120.9 . .
C39 C38 C37 120.0 . .
C39 C38 H38 120.0 . .
C37 C38 H38 120.0 . .
C38 C39 C40 120.0 . .
C38 C39 H39 120.0 . .
C40 C39 H39 120.0 . .
C41 C40 C39 120.0 . .
C41 C40 H40 120.0 . .
C39 C40 H40 120.0 . .
C40 C41 C42 120.2(7) . .
C40 C41 H41 119.9 . .
C42 C41 H41 119.9 . .
C41 C42 C37 121.5(4) . .
C41 C42 C43 121.9(17) . .
C37 C42 C43 116.5(16) . .
C42 C43 H43A 109.5 . .
C42 C43 H43B 109.5 . .
H43A C43 H43B 109.5 . .
C42 C43 H43C 109.4 . .
H43A C43 H43C 109.5 . .
H43B C43 H43C 109.5 . .
C12 N1 C24 108.9(6) . .
C12 N1 C36 111.1(6) . 3_655
C24 N1 C36 107.9(7) . 3_655
C12 N1 Al1 109.4(5) . .
C24 N1 Al1 109.4(5) . .
C36 N1 Al1 110.0(5) 3_655 .
C1 O1 Al1 133.1(6) . .
C25 O2 Al1 129.2(5) . 3_655
C25 O2 Al1 128.9(5) . .
Al1 O2 Al1 96.8(3) 3_655 .
C13 O3 Al1 132.8(5) . .

loop_
_geom_bond_atom_site_label_1
_geom_bond_atom_site_label_2
_geom_bond_distance
_geom_bond_site_symmetry_2
Al1 O1 1.738(7) .
Al1 O3 1.753(6) .
Al1 O2 1.868(6) 3_655
Al1 O2 1.928(6) .
Al1 N1 2.035(7) .
Al1 Al1 2.839(5) 3_655
C1 O1 1.362(10) .
C1 C2 1.397(12) .
C1 C11 1.402(12) .
C2 C4 1.382(12) .
C2 C3 1.511(12) .
C3 H3A 0.9800 .
C3 H3B 0.9800 .
C3 H3C 0.9800 .
C4 C5 1.389(13) .
C4 H4 0.9500 .
C5 C10 1.386(12) .
C5 C6 1.532(13) .
C6 C8 1.515(13) .
C6 C7 1.524(13) .
C6 C9 1.558(14) .
C7 H7A 0.9800 .
C7 H7B 0.9800 .
C7 H7C 0.9800 .
C8 H8A 0.9800 .
C8 H8B 0.9800 .
C8 H8C 0.9800 .
C9 H9A 0.9800 .
C9 H9B 0.9800 .
C9 H9C 0.9800 .
C10 C11 1.385(12) .
C10 H10 0.9500 .
C11 C12 1.495(12) .
C12 N1 1.496(11) .
C12 H12A 0.9900 .
C12 H12B 0.9900 .
C13 C23 1.373(12) .
C13 O3 1.364(10) .
C13 C14 1.395(13) .
C14 C16 1.388(13) .
C14 C15 1.499(12) .
C15 H15A 0.9800 .
C15 H15B 0.9800 .
C15 H15C 0.9800 .
C16 C17 1.379(13) .
C16 H16 0.9500 .
C17 C22 1.400(13) .
C17 C18 1.522(15) .
C18 C20 1.427(18) .
C18 C21 1.497(17) .
C18 C19 1.62(2) .
C19 H19A 0.9800 .
C19 H19B 0.9800 .
C19 H19C 0.9800 .
C20 H20A 0.9800 .
C20 H20B 0.9800 .
C20 H20C 0.9800 .
C21 H21A 0.9800 .
C21 H21B 0.9800 .
C21 H21C 0.9800 .
C22 C23 1.408(13) .
C22 H22 0.9500 .
C23 C24 1.511(12) .
C24 N1 1.505(11) .
C24 H24A 0.9900 .
C24 H24B 0.9900 .
C25 C35 1.379(12) .
C25 C26 1.394(12) .
C25 O2 1.402(10) .
C26 C28 1.394(13) .
C26 C27 1.510(13) .
C27 H27A 0.9800 .
C27 H27B 0.9800 .
C27 H27C 0.9800 .
C28 C29 1.380(13) .
C28 H28 0.9500 .
C29 C34 1.387(13) .
C29 C30 1.535(14) .
C30 C32 1.505(15) .
C30 C31 1.519(16) .
C30 C33 1.520(16) .
C31 H31A 0.9800 .
C31 H31B 0.9800 .
C31 H31C 0.9800 .
C32 H32A 0.9800 .
C32 H32B 0.9800 .
C32 H32C 0.9800 .
C33 H33A 0.9800 .
C33 H33B 0.9800 .
C33 H33C 0.9800 .
C34 C35 1.380(12) .
C34 H34 0.9500 .
C35 C36 1.490(12) .
C36 N1 1.509(11) 3_655
C36 H36A 0.9900 .
C36 H36B 0.9900 .
C37 C38 1.3900 .
C37 C42 1.42(3) .
C37 H37 0.9500 .
C38 C39 1.3900 .
C38 H38 0.9500 .
C39 C40 1.3900 .
C39 H39 0.9500 .
C40 C41 1.3900 .
C40 H40 0.9500 .
C41 C42 1.34(2) .
C41 H41 0.9500 .
C42 C43 1.518(3) .
C43 H43A 0.9800 .
C43 H43B 0.9800 .
C43 H43C 0.9800 .
N1 C36 1.508(11) 3_655
O2 Al1 1.868(6) 3_655
